data_2214798
loop_
_publ_author_name
'Lalancette, Roger A.'
'Malak, Muhammad H.'
'Thompson, Hugh W.'

_publ_section_title
;
 4-Acetylbenzoic acid: hydrogen bonding and packing in a simple
 aromatic \e-keto acid
;
_journal_coeditor_code LH2466
_journal_issue 8
_journal_name_full 'Acta Crystallographica Section E'
_journal_page_first o3640
_journal_page_last o3640
_journal_paper_doi 10.1107/S1600536807035246
_journal_volume 63
_journal_year 2007
_chemical_formula_iupac 'C9 H8 O3'
_chemical_formula_moiety 'C9 H8 O3'
_chemical_formula_sum 'C9 H8 O3'
_chemical_formula_weight 164.15
_chemical_melting_point 483
_chemical_name_systematic
;
4-Acetylbenzoic acid
;
_space_group_IT_number 14
_symmetry_cell_setting monoclinic
_symmetry_space_group_name_Hall '-P 2ybc'
_symmetry_space_group_name_H-M 'P 1 21/c 1'
_atom_sites_solution_hydrogens geom
_atom_sites_solution_primary direct
_atom_sites_solution_secondary difmap
_audit_creation_method SHELXL97
_cell_angle_alpha 90.00
_cell_angle_beta 95.478(4)
_cell_angle_gamma 90.00
_cell_formula_units_Z 4
_cell_length_a 5.3887(3)
_cell_length_b 4.9490(3)
_cell_length_c 28.1011(16)
_cell_measurement_reflns_used 3385
_cell_measurement_temperature 100(2)
_cell_measurement_theta_max 67.98
_cell_measurement_theta_min 3.16
_cell_volume 746.00(7)
_computing_cell_refinement 'SAINT (Bruker, 2005)'
_computing_data_collection 'APEX2 (Bruker, 2006)'
_computing_data_reduction SAINT
_computing_molecular_graphics SHELXTL
_computing_publication_material SHELXTL
_computing_structure_refinement SHELXTL
_computing_structure_solution 'SHELXTL (Sheldrick, 2004)'
_diffrn_ambient_temperature 100(2)
_diffrn_measured_fraction_theta_full 0.905
_diffrn_measured_fraction_theta_max 0.905
_diffrn_measurement_device_type 'Bruker SMART CCD APEXII area-detector'
_diffrn_measurement_method '\f and \w'
_diffrn_radiation_monochromator graphite
_diffrn_radiation_source 'fine-focus sealed tube'
_diffrn_radiation_type CuK\a
_diffrn_radiation_wavelength 1.54178
_diffrn_reflns_av_R_equivalents 0.029
_diffrn_reflns_av_sigmaI/netI 0.033
_diffrn_reflns_limit_h_max 6
_diffrn_reflns_limit_h_min -5
_diffrn_reflns_limit_k_max 5
_diffrn_reflns_limit_k_min -5
_diffrn_reflns_limit_l_max 33
_diffrn_reflns_limit_l_min -32
_diffrn_reflns_number 3378
_diffrn_reflns_theta_full 67.98
_diffrn_reflns_theta_max 67.98
_diffrn_reflns_theta_min 3.16
_diffrn_standards_decay_% 0
_diffrn_standards_number 0
_exptl_absorpt_coefficient_mu 0.926
_exptl_absorpt_correction_T_max 0.957
_exptl_absorpt_correction_T_min 0.738
_exptl_absorpt_correction_type multi-scan
_exptl_absorpt_process_details '(SADABS; Sheldrick, 2001)'
_exptl_crystal_colour colourless
_exptl_crystal_density_diffrn 1.462
_exptl_crystal_density_method 'not measured'
_exptl_crystal_description 'thin platelet'
_exptl_crystal_F_000 344
_exptl_crystal_size_max 0.35
_exptl_crystal_size_mid 0.18
_exptl_crystal_size_min 0.05
_refine_diff_density_max 0.27
_refine_diff_density_min -0.29
_refine_ls_extinction_method none
_refine_ls_goodness_of_fit_ref 1.12
_refine_ls_hydrogen_treatment constr
_refine_ls_matrix_type full
_refine_ls_number_parameters 111
_refine_ls_number_reflns 1226
_refine_ls_number_restraints 0
_refine_ls_restrained_S_all 1.12
_refine_ls_R_factor_all 0.069
_refine_ls_R_factor_gt 0.051
_refine_ls_shift/su_max 0.00
_refine_ls_shift/su_mean 0.00
_refine_ls_structure_factor_coef Fsqd
_refine_ls_weighting_details 'calc w = 1/[\s^2^(Fo^2^)+(0.0946P)^2^+0.1889P] where P=(Fo^2^+2Fc^2^)/3'
_refine_ls_weighting_scheme calc
_refine_ls_wR_factor_gt 0.140
_refine_ls_wR_factor_ref 0.156
_reflns_number_gt 992
_reflns_number_total 1226
_reflns_threshold_expression I>2\s(I)
_cod_data_source_file lh2466.cif
_cod_data_source_block I
_cod_original_sg_symbol_H-M 'P 21/c'
_cod_database_code 2214798
_cod_database_fobs_code 2214798

loop_
_symmetry_equiv_pos_as_xyz
'x, y, z'
'-x, -y, -z'
'-x, y+1/2, -z+1/2'
'x, -y-1/2, z-1/2'

loop_
_atom_site_type_symbol
_atom_site_label
_atom_site_fract_x
_atom_site_fract_y
_atom_site_fract_z
_atom_site_U_iso_or_equiv
_atom_site_adp_type
_atom_site_calc_flag
_atom_site_refinement_flags
_atom_site_occupancy
C C1 0.3411(4) 0.9939(4) 0.41921(8) 0.0224(5) Uani d . 1
O O1 -0.0882(3) 1.7124(3) 0.31732(6) 0.0304(5) Uani d . 1
C C2 0.4809(4) 1.0345(4) 0.38039(8) 0.0234(5) Uani d . 1
H H2 0.6238 0.9265 0.3769 0.028 Uiso calc R 1
O O2 0.2903(3) 0.7448(3) 0.48987(5) 0.0261(4) Uani d . 1
C C3 0.4105(4) 1.2319(4) 0.34710(8) 0.0238(5) Uani d . 1
H H3 0.5077 1.2615 0.3211 0.029 Uiso calc R 1
O O3 0.6124(3) 0.6451(3) 0.44821(6) 0.0271(4) Uani d . 1
H H3A 0.6426 0.5338 0.4706 0.041 Uiso calc R 1
C C4 0.1981(4) 1.3887(4) 0.35118(8) 0.0223(5) Uani d . 1
C C5 0.0586(4) 1.3456(4) 0.39016(8) 0.0237(5) Uani d . 1
H H5 -0.0861 1.4512 0.3933 0.028 Uiso calc R 1
C C6 0.1298(4) 1.1511(4) 0.42392(8) 0.0239(5) Uani d . 1
H H6 0.0351 1.1242 0.4504 0.029 Uiso calc R 1
C C7 0.4130(4) 0.7837(4) 0.45532(8) 0.0220(5) Uani d . 1
C C8 0.1112(4) 1.6002(4) 0.31530(8) 0.0235(5) Uani d . 1
C C9 0.2724(4) 1.6640(5) 0.27578(8) 0.0261(5) Uani d . 1
H H9A 0.2179 1.8349 0.2605 0.039 Uiso calc R 1
H H9B 0.2575 1.5187 0.2520 0.039 Uiso calc R 1
H H9C 0.4466 1.6801 0.2891 0.039 Uiso calc R 1

loop_
_atom_site_aniso_label
_atom_site_aniso_U_11
_atom_site_aniso_U_22
_atom_site_aniso_U_33
_atom_site_aniso_U_12
_atom_site_aniso_U_13
_atom_site_aniso_U_23
C1 0.0226(11) 0.0189(11) 0.0252(12) -0.0021(8) 0.0004(8) -0.0039(9)
O1 0.0247(9) 0.0333(9) 0.0333(10) 0.0056(7) 0.0035(6) 0.0043(7)
C2 0.0202(11) 0.0216(11) 0.0282(12) 0.0001(8) 0.0019(8) -0.0036(9)
O2 0.0267(9) 0.0258(9) 0.0262(8) 0.0028(6) 0.0054(6) 0.0013(6)
C3 0.0218(12) 0.0242(12) 0.0259(11) -0.0024(8) 0.0050(8) -0.0028(9)
O3 0.0262(9) 0.0266(9) 0.0291(9) 0.0070(6) 0.0046(6) 0.0038(6)
C4 0.0217(11) 0.0202(11) 0.0246(11) -0.0025(8) -0.0002(8) -0.0030(8)
C5 0.0187(11) 0.0231(12) 0.0291(12) 0.0003(8) 0.0020(8) -0.0020(9)
C6 0.0233(11) 0.0242(11) 0.0248(12) -0.0007(8) 0.0049(9) -0.0020(8)
C7 0.0205(11) 0.0183(10) 0.0270(11) -0.0018(8) 0.0008(8) -0.0050(8)
C8 0.0222(11) 0.0213(11) 0.0266(11) -0.0013(8) -0.0004(8) -0.0048(9)
C9 0.0257(12) 0.0261(12) 0.0262(12) 0.0015(8) 0.0012(9) 0.0035(9)

loop_
_atom_type_symbol
_atom_type_description
_atom_type_scat_dispersion_real
_atom_type_scat_dispersion_imag
_atom_type_scat_source
C C 0.0181 0.0091 'International Tables Vol C Tables 4.2.6.8 and 6.1.1.4'
H H 0.0000 0.0000 'International Tables Vol C Tables 4.2.6.8 and 6.1.1.4'
O O 0.0492 0.0322 'International Tables Vol C Tables 4.2.6.8 and 6.1.1.4'

loop_
_geom_angle_atom_site_label_1
_geom_angle_atom_site_label_2
_geom_angle_atom_site_label_3
_geom_angle
C6 C1 C2 119.9(2)
C6 C1 C7 119.33(18)
C2 C1 C7 120.73(19)
C3 C2 C1 119.8(2)
C3 C2 H2 120.1
C1 C2 H2 120.1
C2 C3 C4 120.79(19)
C2 C3 H3 119.6
C4 C3 H3 119.6
C7 O3 H3A 109.5
C3 C4 C5 119.0(2)
C3 C4 C8 122.62(19)
C5 C4 C8 118.41(19)
C6 C5 C4 120.5(2)
C6 C5 H5 119.7
C4 C5 H5 119.7
C5 C6 C1 119.98(19)
C5 C6 H6 120.0
C1 C6 H6 120.0
O2 C7 O3 123.1(2)
O2 C7 C1 121.46(19)
O3 C7 C1 115.46(17)
O1 C8 C4 120.59(19)
O1 C8 C9 120.8(2)
C4 C8 C9 118.56(19)
C8 C9 H9A 109.5
C8 C9 H9B 109.5
H9A C9 H9B 109.5
C8 C9 H9C 109.5
H9A C9 H9C 109.5
H9B C9 H9C 109.5

loop_
_geom_bond_atom_site_label_1
_geom_bond_atom_site_label_2
_geom_bond_distance
C1 C6 1.395(3)
C1 C2 1.398(3)
C1 C7 1.479(3)
O1 C8 1.216(3)
C2 C3 1.381(3)
C2 H2 0.9500
O2 C7 1.241(3)
C3 C4 1.396(3)
C3 H3 0.9500
O3 C7 1.306(2)
O3 H3A 0.8400
C4 C5 1.402(3)
C4 C8 1.497(3)
C5 C6 1.380(3)
C5 H5 0.9500
C6 H6 0.9500
C8 C9 1.507(3)
C9 H9A 0.9800
C9 H9B 0.9800
C9 H9C 0.9800

loop_
_geom_hbond_atom_site_label_D
_geom_hbond_atom_site_label_H
_geom_hbond_atom_site_label_A
_geom_hbond_site_symmetry_A
_geom_hbond_distance_DH
_geom_hbond_distance_HA
_geom_hbond_distance_DA
_geom_hbond_angle_DHA
_geom_hbond_publ_flag
O3 H3A O2 2_666 0.84 1.79 2.618(2) 170 yes
C5 H5 O3 1_465 0.95 2.53 3.375(2) 148 yes

loop_
_geom_torsion_atom_site_label_1
_geom_torsion_atom_site_label_2
_geom_torsion_atom_site_label_3
_geom_torsion_atom_site_label_4
_geom_torsion
C6 C1 C2 C3 0.6(3)
C7 C1 C2 C3 -179.96(19)
C1 C2 C3 C4 -1.3(3)
C2 C3 C4 C5 1.0(3)
C2 C3 C4 C8 -178.4(2)
C3 C4 C5 C6 -0.1(3)
C8 C4 C5 C6 179.4(2)
C4 C5 C6 C1 -0.5(3)
C2 C1 C6 C5 0.3(3)
C7 C1 C6 C5 -179.16(19)
C6 C1 C7 O2 -0.3(3)
C2 C1 C7 O2 -179.8(2)
C6 C1 C7 O3 179.80(19)
C2 C1 C7 O3 0.4(3)
C3 C4 C8 O1 172.2(2)
C5 C4 C8 O1 -7.3(3)
C3 C4 C8 C9 -5.8(3)
C5 C4 C8 C9 174.73(19)

loop_
_cod_related_entry_id
_cod_related_entry_database
_cod_related_entry_code
1 ChemSpider 10986
